data_9014750
loop_
_publ_author_name
'Ferrari, A.'
'Baroni, A.'
'Colla, C.'

_publ_section_title
;
 Cadmionitriti di metalli monovalenti
 _cod_database_code 1010356
;
_journal_name_full 'Gazzetta Chimica Italiana'
_journal_page_first 797
_journal_page_last 809
_journal_volume 65
_journal_year 1935
_chemical_formula_sum 'Cd N4 O6'
_space_group_IT_number 200
_symmetry_space_group_name_Hall '-P 2 2 3'
_symmetry_space_group_name_H-M 'P m -3'
_cell_angle_alpha 90
_cell_angle_beta 90
_cell_angle_gamma 90
_cell_length_a 5.355
_cell_length_b 5.355
_cell_length_c 5.355
_cell_formula_units_Z 1
_cell_volume 153.560
_database_code_amcsd 0017282
_exptl_crystal_density_diffrn 2.859
_cod_duplicate_entry 1010356
_cod_original_sg_symbol_H-M 'P m 3'
_cod_database_code 9014750
_amcsd_formula_title 'Cd H4 N4 O6'

loop_
_space_group_symop_operation_xyz
x,y,z
z,x,-y
z,-x,y
-z,x,y
-z,-x,-y
y,-z,-x
-y,-z,x
-y,z,-x
y,z,x
x,-y,z
-x,y,z
x,y,-z
-x,-y,-z
-z,-x,y
-z,x,-y
z,-x,-y
z,x,y
-y,z,x
y,z,-x
y,-z,x
-y,-z,-x
-x,y,-z
x,-y,-z
-x,-y,z

loop_
_atom_site_label
_atom_site_fract_x
_atom_site_fract_y
_atom_site_fract_z
Cd1 0.50000 0.50000 0.50000
N1 0.00000 0.00000 0.00000
N2 0.00000 0.50000 0.50000
O1 0.00000 0.24000 0.50000

loop_
_cod_related_entry_id
_cod_related_entry_database
_cod_related_entry_code
1 AMCSD 0017282
